data_7004901
loop_
_publ_author_name
'Jerzykiewicz, Lucjan B.'
'Utko, J\'ozef'
'Duczmal, Marek'
'Sobota, Piotr'

_publ_section_title
;
 Syntheses, structure, and properties of a manganese-calcium cluster
 containing a Mn4Ca2 core.
;
_journal_issue 8
_journal_name_full 'Dalton transactions (Cambridge, England : 2003)'
_journal_page_first 825
_journal_page_last 826
_journal_paper_doi 10.1039/b613320g
_journal_year 2007
_chemical_formula_moiety 'C20 H52 Cl4 Mn4 O12'
_chemical_formula_sum 'C20 H52 Cl4 Mn4 O12'
_chemical_formula_weight 846.18
_chemical_name_systematic
;
?
;
_space_group_IT_number 14
_symmetry_cell_setting monoclinic
_symmetry_Int_Tables_number 14
_symmetry_space_group_name_Hall '-P 2ybc'
_symmetry_space_group_name_H-M 'P 1 21/c 1'
_atom_sites_solution_hydrogens geom
_atom_sites_solution_primary direct
_atom_sites_solution_secondary difmap
_audit_creation_method SHELXL-97
_cell_angle_alpha 90.00
_cell_angle_beta 91.24(1)
_cell_angle_gamma 90.00
_cell_formula_units_Z 4
_cell_length_a 12.977(3)
_cell_length_b 12.362(3)
_cell_length_c 23.523(3)
_cell_measurement_reflns_used 9164
_cell_measurement_temperature 100(1)
_cell_measurement_theta_max 26
_cell_measurement_theta_min 3
_cell_volume 3772.7(14)
_computing_cell_refinement
;
CrysAlis RED, Oxford Diffraction Ltd.,
Version 1.171.13
;
_computing_data_collection
;
CrysAlis CCD, Oxford Diffraction Ltd.,
Version 1.171.13
;
_computing_data_reduction
;
CrysAlis RED, Oxford Diffraction Ltd.,
Version 1.171.13
;
_computing_molecular_graphics 'SHELXTL-NT V5.1, Bruker AXS 1999'
_computing_publication_material 'SHELXTL-NT V5.1, Bruker AXS 1999'
_computing_structure_refinement 'SHELXL-97 (Sheldrick, 1997)'
_computing_structure_solution 'SHELXS-97 (Sheldrick, 1990)'
_diffrn_ambient_temperature 100(2)
_diffrn_measured_fraction_theta_full 0.998
_diffrn_measured_fraction_theta_max 0.998
_diffrn_measurement_device_type 'Kuma KM4CCD kappa-axis diffractometer'
_diffrn_measurement_method \w
_diffrn_radiation_monochromator graphite
_diffrn_radiation_source 'fine-focus sealed tube'
_diffrn_radiation_type MoK\a
_diffrn_radiation_wavelength 0.71073
_diffrn_reflns_av_R_equivalents 0.0420
_diffrn_reflns_av_sigmaI/netI 0.0294
_diffrn_reflns_limit_h_max 16
_diffrn_reflns_limit_h_min -17
_diffrn_reflns_limit_k_max 15
_diffrn_reflns_limit_k_min -16
_diffrn_reflns_limit_l_max 31
_diffrn_reflns_limit_l_min -23
_diffrn_reflns_number 46132
_diffrn_reflns_theta_full 28.06
_diffrn_reflns_theta_max 28.06
_diffrn_reflns_theta_min 3.08
_exptl_absorpt_coefficient_mu 1.637
_exptl_absorpt_correction_T_max 0.746
_exptl_absorpt_correction_T_min 0.579
_exptl_absorpt_correction_type analytical
_exptl_absorpt_process_details
;
CrysAlis RED, Oxford Diffraction Ltd.,
Version 1.171.13 beta
Analytical numeric absorption correction using a multifaceted crystal
model based on expressions derived by R.C. Clark & J.S. Reid.
;
_exptl_crystal_colour pink
_exptl_crystal_density_diffrn 1.490
_exptl_crystal_density_method 'not measured'
_exptl_crystal_description block
_exptl_crystal_F_000 1744
_exptl_crystal_size_max 0.225
_exptl_crystal_size_mid 0.171
_exptl_crystal_size_min 0.096
_refine_diff_density_max 0.702
_refine_diff_density_min -0.338
_refine_diff_density_rms 0.071
_refine_ls_extinction_method none
_refine_ls_goodness_of_fit_ref 1.066
_refine_ls_hydrogen_treatment mixed
_refine_ls_matrix_type full
_refine_ls_number_parameters 385
_refine_ls_number_reflns 9145
_refine_ls_number_restraints 0
_refine_ls_restrained_S_all 1.066
_refine_ls_R_factor_all 0.0507
_refine_ls_R_factor_gt 0.0370
_refine_ls_shift/su_max 0.028
_refine_ls_shift/su_mean 0.003
_refine_ls_structure_factor_coef Fsqd
_refine_ls_weighting_details 'calc w=1/[\s^2^(Fo^2^)+(0.0308P)^2^+3.2416P] where P=(Fo^2^+2Fc^2^)/3'
_refine_ls_weighting_scheme calc
_refine_ls_wR_factor_gt 0.0727
_refine_ls_wR_factor_ref 0.0769
_reflns_number_gt 7639
_reflns_number_total 9145
_reflns_threshold_expression >2sigma(I)
_cod_data_source_file b613320g.txt
_cod_data_source_block 1
_cod_depositor_comments
;
The following automatic conversions were performed:
'_symmetry_cell_setting' value 'Monoclinic' changed to 'monoclinic'
according to '/home/saulius/struct/CIF-dictionaries/cif_core.dic'
dictionary named 'cif_core.dic' version 2.4.1 from 2010-06-29.

Automatic conversion script
Id: cif_fix_enum 1527 2010-12-29 10:47:43Z saulius 
;
_cod_original_sg_symbol_H-M 'P 21/c'
_cod_database_code 7004901

loop_
_symmetry_equiv_pos_as_xyz
'x, y, z'
'-x, y+1/2, -z+1/2'
'-x, -y, -z'
'x, -y-1/2, z-1/2'

loop_
_atom_site_label
_atom_site_type_symbol
_atom_site_fract_x
_atom_site_fract_y
_atom_site_fract_z
_atom_site_U_iso_or_equiv
_atom_site_adp_type
_atom_site_occupancy
_atom_site_symmetry_multiplicity
_atom_site_calc_flag
_atom_site_refinement_flags
_atom_site_disorder_assembly
_atom_site_disorder_group
Mn1 Mn 0.33449(2) 0.64328(3) 0.119899(13) 0.01636(8) Uani 1 1 d . . .
Mn2 Mn 0.08511(2) 0.71941(3) 0.093197(13) 0.01625(8) Uani 1 1 d . . .
Mn3 Mn 0.24073(3) 0.86528(3) 0.172531(14) 0.01792(8) Uani 1 1 d . . .
Mn4 Mn 0.27882(2) 0.83548(3) 0.029833(13) 0.01729(8) Uani 1 1 d . . .
Cl1 Cl 0.42005(5) 0.57727(5) 0.20541(2) 0.02832(13) Uani 1 1 d . . .
Cl2 Cl -0.02805(4) 0.70750(5) 0.01026(2) 0.02273(12) Uani 1 1 d . . .
Cl4 Cl 0.43480(4) 0.82420(5) -0.02414(2) 0.02911(13) Uani 1 1 d . . .
Cl3 Cl 0.11029(5) 0.96048(6) 0.22468(3) 0.03273(14) Uani 1 1 d . . .
O10 O 0.30060(13) 0.47624(13) 0.08195(7) 0.0244(3) Uani 1 1 d . . .
O11 O 0.22800(11) 0.67234(12) 0.04888(6) 0.0163(3) Uani 1 1 d . . .
O20 O 0.03275(12) 0.56909(13) 0.13725(6) 0.0235(3) Uani 1 1 d . . .
O21 O 0.19515(11) 0.69735(12) 0.16391(6) 0.0177(3) Uani 1 1 d . . .
O30 O 0.35715(12) 1.00163(13) 0.17416(7) 0.0257(4) Uani 1 1 d . . .
O31 O 0.35927(11) 0.81693(12) 0.11350(6) 0.0171(3) Uani 1 1 d . . .
O40 O 0.24618(13) 1.01305(13) 0.01606(7) 0.0275(4) Uani 1 1 d . . .
O41 O 0.15718(11) 0.87575(12) 0.08939(6) 0.0177(3) Uani 1 1 d . . .
O61 O -0.02916(13) 0.80573(16) 0.14845(8) 0.0286(4) Uani 1 1 d . . .
O51 O 0.46727(12) 0.63719(14) 0.06210(8) 0.0261(4) Uani 1 1 d . . .
O71 O 0.32709(15) 0.79993(15) 0.24687(7) 0.0286(4) Uani 1 1 d . . .
O81 O 0.16966(13) 0.81165(15) -0.04494(7) 0.0241(4) Uani 1 1 d . . .
C11 C 0.23157(17) 0.58761(18) 0.00789(9) 0.0203(5) Uani 1 1 d . . .
H11A H 0.2970 0.5918 -0.0128 0.024 Uiso 1 1 calc R . .
H11B H 0.1740 0.5962 -0.0200 0.024 Uiso 1 1 calc R . .
C12 C 0.22363(18) 0.47929(19) 0.03666(10) 0.0236(5) Uani 1 1 d . . .
H12A H 0.1540 0.4697 0.0523 0.028 Uiso 1 1 calc R . .
H12B H 0.2359 0.4205 0.0091 0.028 Uiso 1 1 calc R . .
C13 C 0.3142(2) 0.3707(2) 0.10615(12) 0.0360(6) Uani 1 1 d . . .
H13A H 0.3481 0.3236 0.0788 0.054 Uiso 1 1 calc R . .
H13B H 0.2468 0.3403 0.1153 0.054 Uiso 1 1 calc R . .
H13C H 0.3569 0.3760 0.1409 0.054 Uiso 1 1 calc R . .
C21 C 0.14951(17) 0.6368(2) 0.20809(9) 0.0222(5) Uani 1 1 d . . .
H21A H 0.0970 0.6814 0.2270 0.027 Uiso 1 1 calc R . .
H21B H 0.2029 0.6165 0.2368 0.027 Uiso 1 1 calc R . .
C22 C 0.09958(18) 0.5358(2) 0.18377(10) 0.0244(5) Uani 1 1 d . . .
H22A H 0.1529 0.4853 0.1701 0.029 Uiso 1 1 calc R . .
H22B H 0.0593 0.4986 0.2132 0.029 Uiso 1 1 calc R . .
C23 C -0.0376(2) 0.4865(2) 0.11820(11) 0.0311(6) Uani 1 1 d . . .
H23A H -0.0829 0.4666 0.1493 0.047 Uiso 1 1 calc R . .
H23B H 0.0013 0.4227 0.1063 0.047 Uiso 1 1 calc R . .
H23C H -0.0792 0.5136 0.0860 0.047 Uiso 1 1 calc R . .
C31 C 0.45576(17) 0.86485(19) 0.12886(10) 0.0225(5) Uani 1 1 d . . .
H31A H 0.5059 0.8516 0.0985 0.027 Uiso 1 1 calc R . .
H31B H 0.4830 0.8314 0.1644 0.027 Uiso 1 1 calc R . .
C32 C 0.44300(18) 0.9855(2) 0.13749(11) 0.0272(5) Uani 1 1 d . . .
H32A H 0.5064 1.0165 0.1550 0.033 Uiso 1 1 calc R . .
H32B H 0.4299 1.0217 0.1005 0.033 Uiso 1 1 calc R . .
C33 C 0.3479(2) 1.1102(2) 0.19411(12) 0.0346(6) Uani 1 1 d . . .
H33A H 0.4057 1.1268 0.2202 0.052 Uiso 1 1 calc R . .
H33B H 0.2829 1.1184 0.2141 0.052 Uiso 1 1 calc R . .
H33C H 0.3488 1.1601 0.1617 0.052 Uiso 1 1 calc R . .
C41 C 0.10130(18) 0.96918(19) 0.07157(10) 0.0238(5) Uani 1 1 d . . .
H41A H 0.0570 0.9941 0.1027 0.029 Uiso 1 1 calc R . .
H41B H 0.0563 0.9510 0.0384 0.029 Uiso 1 1 calc R . .
C42 C 0.17483(19) 1.05821(19) 0.05575(11) 0.0274(5) Uani 1 1 d . . .
H42A H 0.1366 1.1193 0.0381 0.033 Uiso 1 1 calc R . .
H42B H 0.2123 1.0851 0.0900 0.033 Uiso 1 1 calc R . .
C43 C 0.3052(2) 1.0931(2) -0.01234(13) 0.0399(7) Uani 1 1 d . . .
H43A H 0.2589 1.1402 -0.0346 0.060 Uiso 1 1 calc R . .
H43B H 0.3536 1.0577 -0.0378 0.060 Uiso 1 1 calc R . .
H43C H 0.3436 1.1364 0.0158 0.060 Uiso 1 1 calc R . .
C51 C 0.55674(18) 0.5690(2) 0.06158(12) 0.0304(6) Uani 1 1 d . . .
H51A H 0.5809 0.5621 0.0221 0.036 Uiso 1 1 calc R . .
H51B H 0.5381 0.4958 0.0751 0.036 Uiso 1 1 calc R . .
C52 C 0.6427(2) 0.6138(2) 0.09885(12) 0.0366(6) Uani 1 1 d . . .
H52A H 0.7012 0.5637 0.0991 0.055 Uiso 1 1 calc R . .
H52B H 0.6182 0.6229 0.1377 0.055 Uiso 1 1 calc R . .
H52C H 0.6645 0.6841 0.0840 0.055 Uiso 1 1 calc R . .
C61 C -0.1217(2) 0.7597(3) 0.17218(15) 0.0497(8) Uani 1 1 d . . .
H61A H -0.1028 0.7197 0.2073 0.060 Uiso 1 1 calc R . .
H61B H -0.1520 0.7073 0.1447 0.060 Uiso 1 1 calc R . .
C62 C -0.2002(2) 0.8425(3) 0.18558(16) 0.0561(9) Uani 1 1 d . . .
H62A H -0.2608 0.8071 0.2013 0.084 Uiso 1 1 calc R . .
H62B H -0.2203 0.8815 0.1508 0.084 Uiso 1 1 calc R . .
H62C H -0.1713 0.8936 0.2135 0.084 Uiso 1 1 calc R . .
C71 C 0.3843(2) 0.8572(2) 0.29056(11) 0.0408(7) Uani 1 1 d . . .
H71A H 0.3550 0.9306 0.2947 0.049 Uiso 1 1 calc R . .
H71B H 0.4568 0.8650 0.2789 0.049 Uiso 1 1 calc R . .
C72 C 0.3819(3) 0.8013(3) 0.34562(13) 0.0556(9) Uani 1 1 d . . .
H72A H 0.4275 0.8386 0.3730 0.083 Uiso 1 1 calc R . .
H72B H 0.4053 0.7265 0.3410 0.083 Uiso 1 1 calc R . .
H72C H 0.3113 0.8015 0.3596 0.083 Uiso 1 1 calc R . .
C81 C 0.15274(19) 0.8841(2) -0.09219(10) 0.0258(5) Uani 1 1 d . . .
H81A H 0.2199 0.9042 -0.1083 0.031 Uiso 1 1 calc R . .
H81B H 0.1194 0.9511 -0.0786 0.031 Uiso 1 1 calc R . .
C82 C 0.0856(2) 0.8328(2) -0.13794(10) 0.0325(6) Uani 1 1 d . . .
H82A H 0.0713 0.8856 -0.1681 0.049 Uiso 1 1 calc R . .
H82B H 0.0205 0.8092 -0.1215 0.049 Uiso 1 1 calc R . .
H82C H 0.1213 0.7702 -0.1538 0.049 Uiso 1 1 calc R . .
H51 H 0.470(2) 0.687(3) 0.0370(13) 0.043(9) Uiso 1 1 d . . .
H61 H -0.006(2) 0.846(2) 0.1695(13) 0.032(9) Uiso 1 1 d . . .
H71 H 0.353(2) 0.742(2) 0.2428(11) 0.024(7) Uiso 1 1 d . . .
H81 H 0.118(2) 0.788(2) -0.0346(11) 0.019(7) Uiso 1 1 d . . .

loop_
_atom_site_aniso_label
_atom_site_aniso_U_11
_atom_site_aniso_U_22
_atom_site_aniso_U_33
_atom_site_aniso_U_23
_atom_site_aniso_U_13
_atom_site_aniso_U_12
Mn1 0.01340(15) 0.01662(16) 0.01895(16) 0.00044(13) -0.00189(12) 0.00124(13)
Mn2 0.01273(15) 0.01963(17) 0.01634(15) -0.00049(13) -0.00057(12) 0.00010(13)
Mn3 0.01627(16) 0.01960(17) 0.01780(16) -0.00301(13) -0.00121(12) 0.00094(13)
Mn4 0.01522(16) 0.01903(17) 0.01762(16) 0.00182(13) -0.00016(12) 0.00012(13)
Cl1 0.0270(3) 0.0299(3) 0.0277(3) 0.0041(2) -0.0091(2) 0.0068(2)
Cl2 0.0179(2) 0.0272(3) 0.0228(3) 0.0012(2) -0.0059(2) -0.0013(2)
Cl4 0.0207(3) 0.0418(4) 0.0250(3) 0.0033(3) 0.0055(2) -0.0022(3)
Cl3 0.0254(3) 0.0435(4) 0.0294(3) -0.0143(3) 0.0033(2) 0.0053(3)
O10 0.0264(9) 0.0169(8) 0.0297(9) 0.0013(7) -0.0055(7) 0.0017(7)
O11 0.0148(7) 0.0181(8) 0.0159(7) -0.0013(6) -0.0015(6) 0.0012(6)
O20 0.0221(8) 0.0262(9) 0.0221(8) 0.0026(7) -0.0032(6) -0.0090(7)
O21 0.0162(7) 0.0211(8) 0.0158(7) 0.0014(6) 0.0009(6) -0.0006(6)
O30 0.0246(8) 0.0185(8) 0.0339(9) -0.0047(7) -0.0012(7) -0.0020(7)
O31 0.0126(7) 0.0191(8) 0.0197(7) -0.0001(6) -0.0012(6) -0.0016(6)
O40 0.0267(9) 0.0220(9) 0.0339(9) 0.0071(7) 0.0019(7) -0.0022(7)
O41 0.0160(7) 0.0178(8) 0.0193(7) -0.0001(6) -0.0017(6) 0.0038(6)
O61 0.0194(8) 0.0358(11) 0.0308(9) -0.0100(8) 0.0057(7) -0.0024(8)
O51 0.0170(8) 0.0261(9) 0.0354(10) 0.0033(8) 0.0054(7) 0.0066(7)
O71 0.0361(10) 0.0240(10) 0.0253(9) -0.0031(7) -0.0124(7) -0.0012(8)
O81 0.0205(8) 0.0327(10) 0.0191(8) 0.0070(7) -0.0023(7) -0.0017(8)
C11 0.0186(11) 0.0222(12) 0.0200(10) -0.0061(9) -0.0004(8) -0.0001(9)
C12 0.0213(11) 0.0228(12) 0.0266(12) -0.0062(9) -0.0009(9) -0.0020(9)
C13 0.0453(16) 0.0165(12) 0.0458(16) 0.0029(11) -0.0036(13) 0.0039(11)
C21 0.0186(10) 0.0309(13) 0.0170(10) 0.0040(9) 0.0007(8) -0.0014(10)
C22 0.0239(12) 0.0266(12) 0.0228(11) 0.0074(9) -0.0007(9) -0.0057(10)
C23 0.0290(13) 0.0338(14) 0.0303(13) -0.0010(11) -0.0005(10) -0.0139(11)
C31 0.0154(10) 0.0252(12) 0.0267(11) -0.0008(9) -0.0025(9) -0.0050(9)
C32 0.0231(12) 0.0245(13) 0.0339(13) 0.0010(10) -0.0028(10) -0.0063(10)
C33 0.0342(14) 0.0212(13) 0.0477(16) -0.0077(11) -0.0111(12) 0.0019(11)
C41 0.0208(11) 0.0213(12) 0.0291(12) -0.0013(9) -0.0040(9) 0.0086(9)
C42 0.0288(13) 0.0185(12) 0.0348(13) 0.0010(10) -0.0046(10) 0.0051(10)
C43 0.0369(15) 0.0323(15) 0.0505(17) 0.0140(13) 0.0027(13) -0.0098(12)
C51 0.0167(11) 0.0295(14) 0.0448(15) -0.0070(11) 0.0001(10) 0.0068(10)
C52 0.0228(13) 0.0470(17) 0.0398(15) -0.0065(13) -0.0047(11) 0.0033(12)
C61 0.0220(14) 0.062(2) 0.065(2) -0.0074(17) 0.0127(14) -0.0030(14)
C62 0.0348(16) 0.068(2) 0.066(2) -0.0240(19) 0.0146(15) -0.0046(16)
C71 0.0486(17) 0.0427(17) 0.0304(14) -0.0037(12) -0.0150(12) -0.0179(14)
C72 0.084(3) 0.050(2) 0.0322(16) 0.0006(14) -0.0150(16) -0.0207(19)
C81 0.0271(12) 0.0296(13) 0.0209(11) 0.0074(10) -0.0001(9) 0.0045(10)
C82 0.0417(15) 0.0361(15) 0.0194(11) -0.0001(10) -0.0067(10) 0.0089(12)

loop_
_atom_type_symbol
_atom_type_description
_atom_type_scat_dispersion_real
_atom_type_scat_dispersion_imag
_atom_type_scat_source
C C 0.0033 0.0016 'International Tables Vol C Tables 4.2.6.8 and 6.1.1.4'
H H 0.0000 0.0000 'International Tables Vol C Tables 4.2.6.8 and 6.1.1.4'
O O 0.0106 0.0060 'International Tables Vol C Tables 4.2.6.8 and 6.1.1.4'
Cl Cl 0.1484 0.1585 'International Tables Vol C Tables 4.2.6.8 and 6.1.1.4'
Mn Mn 0.3368 0.7283 'International Tables Vol C Tables 4.2.6.8 and 6.1.1.4'

loop_
_geom_angle_atom_site_label_1
_geom_angle_atom_site_label_2
_geom_angle_atom_site_label_3
_geom_angle
_geom_angle_site_symmetry_1
_geom_angle_site_symmetry_3
_geom_angle_publ_flag
O11 Mn1 O31 82.89(6) . . ?
O11 Mn1 O21 78.28(6) . . ?
O31 Mn1 O21 81.81(6) . . ?
O11 Mn1 O51 91.37(6) . . ?
O31 Mn1 O51 82.71(6) . . ?
O21 Mn1 O51 162.31(6) . . ?
O11 Mn1 O10 74.68(6) . . ?
O31 Mn1 O10 152.93(6) . . ?
O21 Mn1 O10 107.69(6) . . ?
O51 Mn1 O10 82.86(6) . . ?
O11 Mn1 Cl1 165.32(4) . . ?
O31 Mn1 Cl1 108.94(4) . . ?
O21 Mn1 Cl1 94.48(4) . . ?
O51 Mn1 Cl1 98.60(5) . . ?
O10 Mn1 Cl1 95.79(4) . . ?
O41 Mn2 O21 82.31(6) . . ?
O41 Mn2 O11 81.25(6) . . ?
O21 Mn2 O11 77.67(5) . . ?
O41 Mn2 O20 154.36(6) . . ?
O21 Mn2 O20 75.18(6) . . ?
O11 Mn2 O20 105.31(6) . . ?
O41 Mn2 O61 83.74(6) . . ?
O21 Mn2 O61 92.71(6) . . ?
O11 Mn2 O61 163.10(6) . . ?
O20 Mn2 O61 85.20(7) . . ?
O41 Mn2 Cl2 106.14(4) . . ?
O21 Mn2 Cl2 168.71(5) . . ?
O11 Mn2 Cl2 95.95(4) . . ?
O20 Mn2 Cl2 97.91(4) . . ?
O61 Mn2 Cl2 95.63(5) . . ?
O21 Mn3 O31 82.68(6) . . ?
O21 Mn3 O71 81.75(6) . . ?
O31 Mn3 O71 92.93(7) . . ?
O21 Mn3 O41 81.15(6) . . ?
O31 Mn3 O41 78.03(6) . . ?
O71 Mn3 O41 161.54(6) . . ?
O21 Mn3 O30 153.61(6) . . ?
O31 Mn3 O30 74.62(6) . . ?
O71 Mn3 O30 86.10(7) . . ?
O41 Mn3 O30 106.54(6) . . ?
O21 Mn3 Cl3 108.73(5) . . ?
O31 Mn3 Cl3 165.68(5) . . ?
O71 Mn3 Cl3 97.19(6) . . ?
O41 Mn3 Cl3 94.86(4) . . ?
O30 Mn3 Cl3 95.93(5) . . ?
O11 Mn4 O41 81.53(6) . . ?
O11 Mn4 O31 81.96(5) . . ?
O41 Mn4 O31 77.76(6) . . ?
O11 Mn4 O81 81.44(6) . . ?
O41 Mn4 O81 94.55(6) . . ?
O31 Mn4 O81 162.57(6) . . ?
O11 Mn4 O40 151.13(6) . . ?
O41 Mn4 O40 74.65(6) . . ?
O31 Mn4 O40 108.11(6) . . ?
O81 Mn4 O40 84.39(6) . . ?
O11 Mn4 Cl4 108.45(4) . . ?
O41 Mn4 Cl4 166.55(5) . . ?
O31 Mn4 Cl4 94.39(4) . . ?
O81 Mn4 Cl4 95.85(5) . . ?
O40 Mn4 Cl4 97.90(5) . . ?
C13 O10 C12 113.19(18) . . ?
C13 O10 Mn1 130.21(15) . . ?
C12 O10 Mn1 112.83(13) . . ?
C11 O11 Mn4 121.91(13) . . ?
C11 O11 Mn1 111.65(12) . . ?
Mn4 O11 Mn1 96.96(6) . . ?
C11 O11 Mn2 123.30(12) . . ?
Mn4 O11 Mn2 96.53(6) . . ?
Mn1 O11 Mn2 101.86(6) . . ?
C23 O20 C22 113.69(18) . . ?
C23 O20 Mn2 130.02(14) . . ?
C22 O20 Mn2 113.87(13) . . ?
C21 O21 Mn3 123.64(13) . . ?
C21 O21 Mn2 110.28(12) . . ?
Mn3 O21 Mn2 97.14(6) . . ?
C21 O21 Mn1 122.84(13) . . ?
Mn3 O21 Mn1 96.28(6) . . ?
Mn2 O21 Mn1 102.08(6) . . ?
C33 O30 C32 113.54(19) . . ?
C33 O30 Mn3 130.15(16) . . ?
C32 O30 Mn3 114.35(13) . . ?
C31 O31 Mn1 121.54(13) . . ?
C31 O31 Mn3 110.68(13) . . ?
Mn1 O31 Mn3 96.84(6) . . ?
C31 O31 Mn4 125.15(13) . . ?
Mn1 O31 Mn4 95.50(6) . . ?
Mn3 O31 Mn4 102.23(6) . . ?
C43 O40 C42 113.2(2) . . ?
C43 O40 Mn4 129.86(16) . . ?
C42 O40 Mn4 113.88(13) . . ?
C41 O41 Mn2 121.53(13) . . ?
C41 O41 Mn4 111.47(13) . . ?
Mn2 O41 Mn4 98.19(6) . . ?
C41 O41 Mn3 122.91(13) . . ?
Mn2 O41 Mn3 96.64(6) . . ?
Mn4 O41 Mn3 101.85(6) . . ?
C61 O61 Mn2 126.49(18) . . ?
C61 O61 H61 109(2) . . ?
Mn2 O61 H61 115(2) . . ?
C51 O51 Mn1 131.62(16) . . ?
C51 O51 H51 112(2) . . ?
Mn1 O51 H51 116(2) . . ?
C71 O71 Mn3 129.03(17) . . ?
C71 O71 H71 108(2) . . ?
Mn3 O71 H71 116(2) . . ?
C81 O81 Mn4 127.12(15) . . ?
C81 O81 H81 111.2(19) . . ?
Mn4 O81 H81 109.7(19) . . ?
O11 C11 C12 110.25(18) . . ?
O11 C11 H11A 109.6 . . ?
C12 C11 H11A 109.6 . . ?
O11 C11 H11B 109.6 . . ?
C12 C11 H11B 109.6 . . ?
H11A C11 H11B 108.1 . . ?
O10 C12 C11 107.57(18) . . ?
O10 C12 H12A 110.2 . . ?
C11 C12 H12A 110.2 . . ?
O10 C12 H12B 110.2 . . ?
C11 C12 H12B 110.2 . . ?
H12A C12 H12B 108.5 . . ?
O10 C13 H13A 109.5 . . ?
O10 C13 H13B 109.5 . . ?
H13A C13 H13B 109.5 . . ?
O10 C13 H13C 109.5 . . ?
H13A C13 H13C 109.5 . . ?
H13B C13 H13C 109.5 . . ?
O21 C21 C22 109.90(18) . . ?
O21 C21 H21A 109.7 . . ?
C22 C21 H21A 109.7 . . ?
O21 C21 H21B 109.7 . . ?
C22 C21 H21B 109.7 . . ?
H21A C21 H21B 108.2 . . ?
O20 C22 C21 107.26(19) . . ?
O20 C22 H22A 110.3 . . ?
C21 C22 H22A 110.3 . . ?
O20 C22 H22B 110.3 . . ?
C21 C22 H22B 110.2 . . ?
H22A C22 H22B 108.5 . . ?
O20 C23 H23A 109.5 . . ?
O20 C23 H23B 109.5 . . ?
H23A C23 H23B 109.5 . . ?
O20 C23 H23C 109.5 . . ?
H23A C23 H23C 109.5 . . ?
H23B C23 H23C 109.5 . . ?
O31 C31 C32 110.21(19) . . ?
O31 C31 H31A 109.6 . . ?
C32 C31 H31A 109.6 . . ?
O31 C31 H31B 109.6 . . ?
C32 C31 H31B 109.6 . . ?
H31A C31 H31B 108.1 . . ?
O30 C32 C31 107.78(19) . . ?
O30 C32 H32A 110.1 . . ?
C31 C32 H32A 110.1 . . ?
O30 C32 H32B 110.1 . . ?
C31 C32 H32B 110.2 . . ?
H32A C32 H32B 108.5 . . ?
O30 C33 H33A 109.5 . . ?
O30 C33 H33B 109.5 . . ?
H33A C33 H33B 109.5 . . ?
O30 C33 H33C 109.5 . . ?
H33A C33 H33C 109.5 . . ?
H33B C33 H33C 109.5 . . ?
O41 C41 C42 110.12(18) . . ?
O41 C41 H41A 109.6 . . ?
C42 C41 H41A 109.6 . . ?
O41 C41 H41B 109.6 . . ?
C42 C41 H41B 109.6 . . ?
H41A C41 H41B 108.1 . . ?
O40 C42 C41 107.21(19) . . ?
O40 C42 H42A 110.3 . . ?
C41 C42 H42A 110.3 . . ?
O40 C42 H42B 110.3 . . ?
C41 C42 H42B 110.3 . . ?
H42A C42 H42B 108.5 . . ?
O40 C43 H43A 109.5 . . ?
O40 C43 H43B 109.5 . . ?
H43A C43 H43B 109.5 . . ?
O40 C43 H43C 109.5 . . ?
H43A C43 H43C 109.5 . . ?
H43B C43 H43C 109.5 . . ?
O51 C51 C52 111.5(2) . . ?
O51 C51 H51A 109.3 . . ?
C52 C51 H51A 109.3 . . ?
O51 C51 H51B 109.3 . . ?
C52 C51 H51B 109.3 . . ?
H51A C51 H51B 108.0 . . ?
C51 C52 H52A 109.5 . . ?
C51 C52 H52B 109.5 . . ?
H52A C52 H52B 109.5 . . ?
C51 C52 H52C 109.5 . . ?
H52A C52 H52C 109.5 . . ?
H52B C52 H52C 109.5 . . ?
O61 C61 C62 112.9(3) . . ?
O61 C61 H61A 109.0 . . ?
C62 C61 H61A 109.0 . . ?
O61 C61 H61B 109.0 . . ?
C62 C61 H61B 109.0 . . ?
H61A C61 H61B 107.8 . . ?
C61 C62 H62A 109.5 . . ?
C61 C62 H62B 109.5 . . ?
H62A C62 H62B 109.5 . . ?
C61 C62 H62C 109.5 . . ?
H62A C62 H62C 109.5 . . ?
H62B C62 H62C 109.5 . . ?
O71 C71 C72 112.2(2) . . ?
O71 C71 H71A 109.2 . . ?
C72 C71 H71A 109.2 . . ?
O71 C71 H71B 109.2 . . ?
C72 C71 H71B 109.2 . . ?
H71A C71 H71B 107.9 . . ?
C71 C72 H72A 109.4 . . ?
C71 C72 H72B 109.5 . . ?
H72A C72 H72B 109.5 . . ?
C71 C72 H72C 109.5 . . ?
H72A C72 H72C 109.5 . . ?
H72B C72 H72C 109.5 . . ?
O81 C81 C82 111.4(2) . . ?
O81 C81 H81A 109.4 . . ?
C82 C81 H81A 109.4 . . ?
O81 C81 H81B 109.4 . . ?
C82 C81 H81B 109.4 . . ?
H81A C81 H81B 108.0 . . ?
C81 C82 H82A 109.5 . . ?
C81 C82 H82B 109.5 . . ?
H82A C82 H82B 109.5 . . ?
C81 C82 H82C 109.5 . . ?
H82A C82 H82C 109.5 . . ?
H82B C82 H82C 109.5 . . ?

loop_
_geom_bond_atom_site_label_1
_geom_bond_atom_site_label_2
_geom_bond_distance
_geom_bond_site_symmetry_2
_geom_bond_publ_flag
Mn1 O11 2.175(2) . ?
Mn1 O31 2.176(2) . ?
Mn1 O21 2.207(2) . ?
Mn1 O51 2.219(2) . ?
Mn1 O10 2.289(2) . ?
Mn1 Cl1 2.418(1) . ?
Mn2 O41 2.150(2) . ?
Mn2 O21 2.186(2) . ?
Mn2 O11 2.224(2) . ?
Mn2 O20 2.240(2) . ?
Mn2 O61 2.261(2) . ?
Mn2 Cl2 2.421(1) . ?
Mn3 O21 2.167(2) . ?
Mn3 O31 2.178(2) . ?
Mn3 O71 2.210(2) . ?
Mn3 O41 2.219(2) . ?
Mn3 O30 2.263(2) . ?
Mn3 Cl3 2.418(1) . ?
Mn4 O11 2.172(2) . ?
Mn4 O41 2.191(2) . ?
Mn4 O31 2.220(2) . ?
Mn4 O81 2.254(2) . ?
Mn4 O40 2.258(2) . ?
Mn4 Cl4 2.417(1) . ?
O10 C13 1.433(3) . ?
O10 C12 1.445(3) . ?
O11 C11 1.425(3) . ?
O20 C23 1.435(3) . ?
O20 C22 1.442(3) . ?
O21 C21 1.421(3) . ?
O30 C33 1.428(3) . ?
O30 C32 1.437(3) . ?
O31 C31 1.425(3) . ?
O40 C43 1.426(3) . ?
O40 C42 1.441(3) . ?
O41 C41 1.422(3) . ?
O61 C61 1.451(3) . ?
O61 H61 0.76(3) . ?
O51 C51 1.435(3) . ?
O51 H51 0.85(3) . ?
O71 C71 1.440(3) . ?
O71 H71 0.80(3) . ?
O81 C81 1.441(3) . ?
O81 H81 0.78(3) . ?
C11 C12 1.505(3) . ?
C11 H11A 0.9900 . ?
C11 H11B 0.9900 . ?
C12 H12A 0.9900 . ?
C12 H12B 0.9900 . ?
C13 H13A 0.9800 . ?
C13 H13B 0.9800 . ?
C13 H13C 0.9800 . ?
C21 C22 1.513(3) . ?
C21 H21A 0.9900 . ?
C21 H21B 0.9900 . ?
C22 H22A 0.9900 . ?
C22 H22B 0.9900 . ?
C23 H23A 0.9800 . ?
C23 H23B 0.9800 . ?
C23 H23C 0.9800 . ?
C31 C32 1.515(3) . ?
C31 H31A 0.9900 . ?
C31 H31B 0.9900 . ?
C32 H32A 0.9900 . ?
C32 H32B 0.9900 . ?
C33 H33A 0.9800 . ?
C33 H33B 0.9800 . ?
C33 H33C 0.9800 . ?
C41 C42 1.509(3) . ?
C41 H41A 0.9900 . ?
C41 H41B 0.9900 . ?
C42 H42A 0.9900 . ?
C42 H42B 0.9900 . ?
C43 H43A 0.9800 . ?
C43 H43B 0.9800 . ?
C43 H43C 0.9800 . ?
C51 C52 1.509(4) . ?
C51 H51A 0.9900 . ?
C51 H51B 0.9900 . ?
C52 H52A 0.9800 . ?
C52 H52B 0.9800 . ?
C52 H52C 0.9800 . ?
C61 C62 1.483(4) . ?
C61 H61A 0.9900 . ?
C61 H61B 0.9900 . ?
C62 H62A 0.9800 . ?
C62 H62B 0.9800 . ?
C62 H62C 0.9800 . ?
C71 C72 1.469(4) . ?
C71 H71A 0.9900 . ?
C71 H71B 0.9900 . ?
C72 H72A 0.9800 . ?
C72 H72B 0.9800 . ?
C72 H72C 0.9800 . ?
C81 C82 1.510(3) . ?
C81 H81A 0.9900 . ?
C81 H81B 0.9900 . ?
C82 H82A 0.9800 . ?
C82 H82B 0.9800 . ?
C82 H82C 0.9800 . ?

loop_
_geom_hbond_atom_site_label_D
_geom_hbond_atom_site_label_H
_geom_hbond_atom_site_label_A
_geom_hbond_distance_DH
_geom_hbond_distance_HA
_geom_hbond_distance_DA
_geom_hbond_angle_DHA
_geom_hbond_site_symmetry_A
O51 H51 Cl4 0.85(3) 2.26(3) 3.099(2) 166(3) .
O61 H61 Cl3 0.76(3) 2.42(3) 3.164(2) 165(3) .
O71 H71 Cl1 0.80(3) 2.39(3) 3.168(2) 165(3) .
O81 H81 Cl2 0.78(3) 2.40(3) 3.1734(19) 172(3) .

loop_
_geom_torsion_atom_site_label_1
_geom_torsion_atom_site_label_2
_geom_torsion_atom_site_label_3
_geom_torsion_atom_site_label_4
_geom_torsion
_geom_torsion_site_symmetry_1
_geom_torsion_site_symmetry_2
_geom_torsion_site_symmetry_3
_geom_torsion_site_symmetry_4
_geom_torsion_publ_flag
O11 Mn1 O10 C13 -161.1(2) . . . . ?
O31 Mn1 O10 C13 163.75(19) . . . . ?
O21 Mn1 O10 C13 -89.1(2) . . . . ?
O51 Mn1 O10 C13 105.5(2) . . . . ?
Cl1 Mn1 O10 C13 7.5(2) . . . . ?
O11 Mn1 O10 C12 -4.84(13) . . . . ?
O31 Mn1 O10 C12 -40.0(2) . . . . ?
O21 Mn1 O10 C12 67.19(15) . . . . ?
O51 Mn1 O10 C12 -98.24(14) . . . . ?
Cl1 Mn1 O10 C12 163.78(13) . . . . ?
O41 Mn4 O11 C11 147.99(15) . . . . ?
O31 Mn4 O11 C11 -133.28(15) . . . . ?
O81 Mn4 O11 C11 52.04(15) . . . . ?
O40 Mn4 O11 C11 113.50(17) . . . . ?
Cl4 Mn4 O11 C11 -41.31(15) . . . . ?
O41 Mn4 O11 Mn1 -91.10(6) . . . . ?
O31 Mn4 O11 Mn1 -12.37(5) . . . . ?
O81 Mn4 O11 Mn1 172.96(7) . . . . ?
O40 Mn4 O11 Mn1 -125.58(11) . . . . ?
Cl4 Mn4 O11 Mn1 79.61(5) . . . . ?
O41 Mn4 O11 Mn2 11.75(5) . . . . ?
O31 Mn4 O11 Mn2 90.48(6) . . . . ?
O81 Mn4 O11 Mn2 -84.19(6) . . . . ?
O40 Mn4 O11 Mn2 -22.73(14) . . . . ?
Cl4 Mn4 O11 Mn2 -177.54(3) . . . . ?
O31 Mn1 O11 C11 141.00(13) . . . . ?
O21 Mn1 O11 C11 -135.94(14) . . . . ?
O51 Mn1 O11 C11 58.52(13) . . . . ?
O10 Mn1 O11 C11 -23.69(13) . . . . ?
Cl1 Mn1 O11 C11 -74.5(2) . . . . ?
O31 Mn1 O11 Mn4 12.59(5) . . . . ?
O21 Mn1 O11 Mn4 95.65(6) . . . . ?
O51 Mn1 O11 Mn4 -69.89(6) . . . . ?
O10 Mn1 O11 Mn4 -152.10(7) . . . . ?
Cl1 Mn1 O11 Mn4 157.14(14) . . . . ?
O31 Mn1 O11 Mn2 -85.62(6) . . . . ?
O21 Mn1 O11 Mn2 -2.55(6) . . . . ?
O51 Mn1 O11 Mn2 -168.10(7) . . . . ?
O10 Mn1 O11 Mn2 109.69(7) . . . . ?
Cl1 Mn1 O11 Mn2 58.93(19) . . . . ?
O41 Mn2 O11 C11 -147.36(15) . . . . ?
O21 Mn2 O11 C11 128.66(16) . . . . ?
O20 Mn2 O11 C11 58.01(16) . . . . ?
O61 Mn2 O11 C11 -174.9(2) . . . . ?
Cl2 Mn2 O11 C11 -41.89(15) . . . . ?
O41 Mn2 O11 Mn4 -11.99(5) . . . . ?
O21 Mn2 O11 Mn4 -95.96(6) . . . . ?
O20 Mn2 O11 Mn4 -166.62(5) . . . . ?
O61 Mn2 O11 Mn4 -39.5(2) . . . . ?
Cl2 Mn2 O11 Mn4 93.48(5) . . . . ?
O41 Mn2 O11 Mn1 86.56(6) . . . . ?
O21 Mn2 O11 Mn1 2.58(6) . . . . ?
O20 Mn2 O11 Mn1 -68.07(7) . . . . ?
O61 Mn2 O11 Mn1 59.0(2) . . . . ?
Cl2 Mn2 O11 Mn1 -167.97(5) . . . . ?
O41 Mn2 O20 C23 165.90(18) . . . . ?
O21 Mn2 O20 C23 -164.7(2) . . . . ?
O11 Mn2 O20 C23 -92.2(2) . . . . ?
O61 Mn2 O20 C23 101.2(2) . . . . ?
Cl2 Mn2 O20 C23 6.2(2) . . . . ?
O41 Mn2 O20 C22 -33.1(2) . . . . ?
O21 Mn2 O20 C22 -3.71(14) . . . . ?
O11 Mn2 O20 C22 68.74(15) . . . . ?
O61 Mn2 O20 C22 -97.80(15) . . . . ?
Cl2 Mn2 O20 C22 167.17(14) . . . . ?
O31 Mn3 O21 C21 148.43(15) . . . . ?
O71 Mn3 O21 C21 54.38(15) . . . . ?
O41 Mn3 O21 C21 -132.62(16) . . . . ?
O30 Mn3 O21 C21 117.83(17) . . . . ?
Cl3 Mn3 O21 C21 -40.46(16) . . . . ?
O31 Mn3 O21 Mn2 -91.38(6) . . . . ?
O71 Mn3 O21 Mn2 174.57(7) . . . . ?
O41 Mn3 O21 Mn2 -12.43(5) . . . . ?
O30 Mn3 O21 Mn2 -121.98(12) . . . . ?
Cl3 Mn3 O21 Mn2 79.73(5) . . . . ?
O31 Mn3 O21 Mn1 11.68(5) . . . . ?
O71 Mn3 O21 Mn1 -82.37(7) . . . . ?
O41 Mn3 O21 Mn1 90.63(6) . . . . ?
O30 Mn3 O21 Mn1 -18.92(15) . . . . ?
Cl3 Mn3 O21 Mn1 -177.21(4) . . . . ?
O41 Mn2 O21 C21 142.70(14) . . . . ?
O11 Mn2 O21 C21 -134.64(14) . . . . ?
O20 Mn2 O21 C21 -24.91(13) . . . . ?
O61 Mn2 O21 C21 59.39(14) . . . . ?
Cl2 Mn2 O21 C21 -78.2(3) . . . . ?
O41 Mn2 O21 Mn3 12.80(6) . . . . ?
O11 Mn2 O21 Mn3 95.47(6) . . . . ?
O20 Mn2 O21 Mn3 -154.81(7) . . . . ?
O61 Mn2 O21 Mn3 -70.50(7) . . . . ?
Cl2 Mn2 O21 Mn3 151.94(18) . . . . ?
O41 Mn2 O21 Mn1 -85.21(6) . . . . ?
O11 Mn2 O21 Mn1 -2.55(6) . . . . ?
O20 Mn2 O21 Mn1 107.17(7) . . . . ?
O61 Mn2 O21 Mn1 -168.52(7) . . . . ?
Cl2 Mn2 O21 Mn1 53.9(2) . . . . ?
O11 Mn1 O21 C21 126.66(15) . . . . ?
O31 Mn1 O21 C21 -148.95(15) . . . . ?
O51 Mn1 O21 C21 -178.12(19) . . . . ?
O10 Mn1 O21 C21 57.10(16) . . . . ?
Cl1 Mn1 O21 C21 -40.44(15) . . . . ?
O11 Mn1 O21 Mn3 -96.10(6) . . . . ?
O31 Mn1 O21 Mn3 -11.71(5) . . . . ?
O51 Mn1 O21 Mn3 -40.9(2) . . . . ?
O10 Mn1 O21 Mn3 -165.66(5) . . . . ?
Cl1 Mn1 O21 Mn3 96.80(5) . . . . ?
O11 Mn1 O21 Mn2 2.60(6) . . . . ?
O31 Mn1 O21 Mn2 86.99(6) . . . . ?
O51 Mn1 O21 Mn2 57.8(2) . . . . ?
O10 Mn1 O21 Mn2 -66.95(7) . . . . ?
Cl1 Mn1 O21 Mn2 -164.49(5) . . . . ?
O21 Mn3 O30 C33 -165.60(18) . . . . ?
O31 Mn3 O30 C33 162.8(2) . . . . ?
O71 Mn3 O30 C33 -103.1(2) . . . . ?
O41 Mn3 O30 C33 90.7(2) . . . . ?
Cl3 Mn3 O30 C33 -6.2(2) . . . . ?
O21 Mn3 O30 C32 31.6(2) . . . . ?
O31 Mn3 O30 C32 0.03(14) . . . . ?
O71 Mn3 O30 C32 94.15(15) . . . . ?
O41 Mn3 O30 C32 -72.14(15) . . . . ?
Cl3 Mn3 O30 C32 -169.01(14) . . . . ?
O11 Mn1 O31 C31 -149.82(15) . . . . ?
O21 Mn1 O31 C31 131.07(15) . . . . ?
O51 Mn1 O31 C31 -57.52(15) . . . . ?
O10 Mn1 O31 C31 -115.80(17) . . . . ?
Cl1 Mn1 O31 C31 39.12(15) . . . . ?
O11 Mn1 O31 Mn3 90.77(6) . . . . ?
O21 Mn1 O31 Mn3 11.66(5) . . . . ?
O51 Mn1 O31 Mn3 -176.92(7) . . . . ?
O10 Mn1 O31 Mn3 124.79(11) . . . . ?
Cl1 Mn1 O31 Mn3 -80.29(5) . . . . ?
O11 Mn1 O31 Mn4 -12.28(5) . . . . ?
O21 Mn1 O31 Mn4 -91.39(6) . . . . ?
O51 Mn1 O31 Mn4 80.03(6) . . . . ?
O10 Mn1 O31 Mn4 21.74(15) . . . . ?
Cl1 Mn1 O31 Mn4 176.66(3) . . . . ?
O21 Mn3 O31 C31 -139.33(14) . . . . ?
O71 Mn3 O31 C31 -58.04(14) . . . . ?
O41 Mn3 O31 C31 138.21(14) . . . . ?
O30 Mn3 O31 C31 27.10(13) . . . . ?
Cl3 Mn3 O31 C31 77.0(2) . . . . ?
O21 Mn3 O31 Mn1 -11.86(5) . . . . ?
O71 Mn3 O31 Mn1 69.43(7) . . . . ?
O41 Mn3 O31 Mn1 -94.31(6) . . . . ?
O30 Mn3 O31 Mn1 154.57(7) . . . . ?
Cl3 Mn3 O31 Mn1 -155.56(14) . . . . ?
O21 Mn3 O31 Mn4 85.31(6) . . . . ?
O71 Mn3 O31 Mn4 166.60(7) . . . . ?
O41 Mn3 O31 Mn4 2.86(6) . . . . ?
O30 Mn3 O31 Mn4 -108.26(7) . . . . ?
Cl3 Mn3 O31 Mn4 -58.4(2) . . . . ?
O11 Mn4 O31 C31 147.60(16) . . . . ?
O41 Mn4 O31 C31 -129.38(16) . . . . ?
O81 Mn4 O31 C31 165.4(2) . . . . ?
O40 Mn4 O31 C31 -60.23(17) . . . . ?
Cl4 Mn4 O31 C31 39.56(16) . . . . ?
O11 Mn4 O31 Mn1 12.32(5) . . . . ?
O41 Mn4 O31 Mn1 95.34(6) . . . . ?
O81 Mn4 O31 Mn1 30.2(2) . . . . ?
O40 Mn4 O31 Mn1 164.49(6) . . . . ?
Cl4 Mn4 O31 Mn1 -95.72(5) . . . . ?
O11 Mn4 O31 Mn3 -85.92(6) . . . . ?
O41 Mn4 O31 Mn3 -2.90(6) . . . . ?
O81 Mn4 O31 Mn3 -68.1(2) . . . . ?
O40 Mn4 O31 Mn3 66.25(7) . . . . ?
Cl4 Mn4 O31 Mn3 166.05(5) . . . . ?
O11 Mn4 O40 C43 -160.03(19) . . . . ?
O41 Mn4 O40 C43 164.5(2) . . . . ?
O31 Mn4 O40 C43 93.2(2) . . . . ?
O81 Mn4 O40 C43 -99.2(2) . . . . ?
Cl4 Mn4 O40 C43 -4.1(2) . . . . ?
O11 Mn4 O40 C42 41.5(2) . . . . ?
O41 Mn4 O40 C42 6.01(14) . . . . ?
O31 Mn4 O40 C42 -65.26(16) . . . . ?
O81 Mn4 O40 C42 102.30(15) . . . . ?
Cl4 Mn4 O40 C42 -162.55(14) . . . . ?
O21 Mn2 O41 C41 -147.97(16) . . . . ?
O11 Mn2 O41 C41 133.40(16) . . . . ?
O20 Mn2 O41 C41 -119.34(18) . . . . ?
O61 Mn2 O41 C41 -54.38(16) . . . . ?
Cl2 Mn2 O41 C41 39.69(16) . . . . ?
O21 Mn2 O41 Mn4 90.55(6) . . . . ?
O11 Mn2 O41 Mn4 11.93(5) . . . . ?
O20 Mn2 O41 Mn4 119.19(13) . . . . ?
O61 Mn2 O41 Mn4 -175.85(7) . . . . ?
Cl2 Mn2 O41 Mn4 -81.78(5) . . . . ?
O21 Mn2 O41 Mn3 -12.48(5) . . . . ?
O11 Mn2 O41 Mn3 -91.11(6) . . . . ?
O20 Mn2 O41 Mn3 16.15(16) . . . . ?
O61 Mn2 O41 Mn3 81.12(7) . . . . ?
Cl2 Mn2 O41 Mn3 175.18(4) . . . . ?
O11 Mn4 O41 C41 -140.84(14) . . . . ?
O31 Mn4 O41 C41 135.61(14) . . . . ?
O81 Mn4 O41 C41 -60.22(14) . . . . ?
O40 Mn4 O41 C41 22.69(13) . . . . ?
Cl4 Mn4 O41 C41 80.3(2) . . . . ?
O11 Mn4 O41 Mn2 -12.21(6) . . . . ?
O31 Mn4 O41 Mn2 -95.76(6) . . . . ?
O81 Mn4 O41 Mn2 68.42(7) . . . . ?
O40 Mn4 O41 Mn2 151.32(7) . . . . ?
Cl4 Mn4 O41 Mn2 -151.04(15) . . . . ?
O11 Mn4 O41 Mn3 86.39(6) . . . . ?
O31 Mn4 O41 Mn3 2.84(6) . . . . ?
O81 Mn4 O41 Mn3 167.01(6) . . . . ?
O40 Mn4 O41 Mn3 -110.08(7) . . . . ?
Cl4 Mn4 O41 Mn3 -52.4(2) . . . . ?
O21 Mn3 O41 C41 147.25(16) . . . . ?
O31 Mn3 O41 C41 -128.42(16) . . . . ?
O71 Mn3 O41 C41 169.6(2) . . . . ?
O30 Mn3 O41 C41 -58.66(16) . . . . ?
Cl3 Mn3 O41 C41 39.01(15) . . . . ?
O21 Mn3 O41 Mn2 12.63(5) . . . . ?
O31 Mn3 O41 Mn2 96.96(6) . . . . ?
O71 Mn3 O41 Mn2 35.0(2) . . . . ?
O30 Mn3 O41 Mn2 166.72(6) . . . . ?
Cl3 Mn3 O41 Mn2 -95.61(5) . . . . ?
O21 Mn3 O41 Mn4 -87.22(6) . . . . ?
O31 Mn3 O41 Mn4 -2.89(6) . . . . ?
O71 Mn3 O41 Mn4 -64.8(2) . . . . ?
O30 Mn3 O41 Mn4 66.88(7) . . . . ?
Cl3 Mn3 O41 Mn4 164.54(5) . . . . ?
O41 Mn2 O61 C61 176.4(2) . . . . ?
O21 Mn2 O61 C61 -101.7(2) . . . . ?
O11 Mn2 O61 C61 -156.3(2) . . . . ?
O20 Mn2 O61 C61 -26.8(2) . . . . ?
Cl2 Mn2 O61 C61 70.7(2) . . . . ?
O11 Mn1 O51 C51 -140.3(2) . . . . ?
O31 Mn1 O51 C51 137.0(2) . . . . ?
O21 Mn1 O51 C51 166.1(2) . . . . ?
O10 Mn1 O51 C51 -65.9(2) . . . . ?
Cl1 Mn1 O51 C51 28.9(2) . . . . ?
O21 Mn3 O71 C71 -173.1(2) . . . . ?
O31 Mn3 O71 C71 104.7(2) . . . . ?
O41 Mn3 O71 C71 164.6(2) . . . . ?
O30 Mn3 O71 C71 30.4(2) . . . . ?
Cl3 Mn3 O71 C71 -65.1(2) . . . . ?
O11 Mn4 O81 C81 -174.39(18) . . . . ?
O41 Mn4 O81 C81 104.89(18) . . . . ?
O31 Mn4 O81 C81 167.74(19) . . . . ?
O40 Mn4 O81 C81 30.84(18) . . . . ?
Cl4 Mn4 O81 C81 -66.56(18) . . . . ?
Mn4 O11 C11 C12 162.66(14) . . . . ?
Mn1 O11 C11 C12 49.0(2) . . . . ?
Mn2 O11 C11 C12 -72.6(2) . . . . ?
C13 O10 C12 C11 -169.3(2) . . . . ?
Mn1 O10 C12 C11 30.3(2) . . . . ?
O11 C11 C12 O10 -51.9(2) . . . . ?
Mn3 O21 C21 C22 163.62(14) . . . . ?
Mn2 O21 C21 C22 49.7(2) . . . . ?
Mn1 O21 C21 C22 -70.5(2) . . . . ?
C23 O20 C22 C21 -166.49(19) . . . . ?
Mn2 O20 C22 C21 29.3(2) . . . . ?
O21 C21 C22 O20 -51.9(2) . . . . ?
Mn1 O31 C31 C32 -162.90(14) . . . . ?
Mn3 O31 C31 C32 -50.5(2) . . . . ?
Mn4 O31 C31 C32 72.4(2) . . . . ?
C33 O30 C32 C31 169.3(2) . . . . ?
Mn3 O30 C32 C31 -25.0(2) . . . . ?
O31 C31 C32 O30 49.2(2) . . . . ?
Mn2 O41 C41 C42 -162.74(14) . . . . ?
Mn4 O41 C41 C42 -47.8(2) . . . . ?
Mn3 O41 C41 C42 73.3(2) . . . . ?
C43 O40 C42 C41 166.6(2) . . . . ?
Mn4 O40 C42 C41 -31.2(2) . . . . ?
O41 C41 C42 O40 51.7(2) . . . . ?
Mn1 O51 C51 C52 -86.9(3) . . . . ?
Mn2 O61 C61 C62 -156.4(2) . . . . ?
Mn3 O71 C71 C72 148.3(2) . . . . ?
Mn4 O81 C81 C82 171.62(15) . . . . ?
